data_7123414
loop_
_publ_author_name
'Witzke, Ryan J.'
'Tilley, T. Don'

_publ_section_title
;
 A two-coordinate Ni(I) silyl complex: CO2 insertion and
 oxidatively-induced silyl migrations
;
_journal_name_full 'Chemical Communications'
_journal_paper_doi 10.1039/C9CC03128F
_journal_year 2019
_chemical_formula_moiety 'C37 H63 N2 Ni O2 Si4'
_chemical_formula_sum 'C37 H63 N2 Ni O2 Si4'
_chemical_formula_weight 738.96
_chemical_name_common RJW_3_087
_chemical_name_systematic IPrNiO2CSi(SiMe3)3
_space_group_crystal_system triclinic
_space_group_IT_number 2
_space_group_name_Hall '-P 1'
_space_group_name_H-M_alt 'P -1'
_symmetry_space_group_name_Hall '-P 1'
_symmetry_space_group_name_H-M 'P -1'
_atom_sites_solution_hydrogens geom
_atom_sites_solution_primary dual
_audit_creation_date 2018-10-31
_audit_creation_method
;
Olex2 1.2
(compiled 2018.05.29 svn.r3508 for OlexSys, GUI svn.r5506)
;
_audit_update_record
;
2018-11-27 deposited with the CCDC.    2019-05-08 downloaded from the CCDC.
;
_cell_angle_alpha 100.925(2)
_cell_angle_beta 91.647(2)
_cell_angle_gamma 96.645(2)
_cell_formula_units_Z 2
_cell_length_a 10.3727(4)
_cell_length_b 14.3391(6)
_cell_length_c 15.0287(6)
_cell_measurement_reflns_used 9877
_cell_measurement_temperature 100(2)
_cell_measurement_theta_max 39.15
_cell_measurement_theta_min 2.83
_cell_volume 2177.10(15)
_computing_cell_refinement 'SAINT V8.38A Bruker-AXS, Madison WI'
_computing_data_collection 'Bruker APEX2 Bruker-AXS, Madison WI'
_computing_data_reduction 'SAINT V8.38A Bruker-AXS, Madison WI'
_computing_molecular_graphics 'Olex2 (Dolomanov et al., 2009)'
_computing_publication_material 'Bruker SHELXTL Bruker-AXS, Madison WI'
_computing_structure_refinement 'ShelXL (Sheldrick, 2015)'
_computing_structure_solution 'ShelXT (Sheldrick, 2015)'
_diffrn_ambient_temperature 100.15
_diffrn_detector_area_resol_mean 10.42
_diffrn_measured_fraction_theta_full 0.995
_diffrn_measured_fraction_theta_max 0.973
_diffrn_measurement_device_type 'Bruker D8 with PHOTON 100 detector'
_diffrn_measurement_method '\f and \w shutterless scans'
_diffrn_radiation_monochromator 'silicon 111'
_diffrn_radiation_type synchrotron
_diffrn_radiation_wavelength 0.7749
_diffrn_reflns_av_R_equivalents 0.0302
_diffrn_reflns_av_unetI/netI 0.0510
_diffrn_reflns_Laue_measured_fraction_full 0.995
_diffrn_reflns_Laue_measured_fraction_max 0.973
_diffrn_reflns_limit_h_max 16
_diffrn_reflns_limit_h_min -16
_diffrn_reflns_limit_k_max 23
_diffrn_reflns_limit_k_min -23
_diffrn_reflns_limit_l_max 24
_diffrn_reflns_limit_l_min -24
_diffrn_reflns_number 38875
_diffrn_reflns_point_group_measured_fraction_full 0.995
_diffrn_reflns_point_group_measured_fraction_max 0.973
_diffrn_reflns_theta_full 27.706
_diffrn_reflns_theta_max 39.159
_diffrn_reflns_theta_min 2.831
_diffrn_source
;
Advanced Light Source, station 11.3.1
;
_diffrn_standards_number 0
_exptl_absorpt_coefficient_mu 0.737
_exptl_absorpt_correction_T_max 0.7477
_exptl_absorpt_correction_T_min 0.6312
_exptl_absorpt_correction_type multi-scan
_exptl_absorpt_process_details 'SADABS-2016/2 - Bruker AXS, Madison WI'
_exptl_crystal_colour yellow
_exptl_crystal_density_diffrn 1.127
_exptl_crystal_description plate
_exptl_crystal_F_000 798
_exptl_crystal_recrystallization_method 'Re-crystallisation from solvent: pentane'
_refine_diff_density_max 1.142
_refine_diff_density_min -0.863
_refine_diff_density_rms 0.062
_refine_ls_extinction_method none
_refine_ls_goodness_of_fit_ref 1.046
_refine_ls_hydrogen_treatment constr
_refine_ls_matrix_type full
_refine_ls_number_parameters 548
_refine_ls_number_reflns 19211
_refine_ls_number_restraints 306
_refine_ls_restrained_S_all 1.059
_refine_ls_R_factor_all 0.0687
_refine_ls_R_factor_gt 0.0502
_refine_ls_shift/su_max 0.001
_refine_ls_shift/su_mean 0.000
_refine_ls_structure_factor_coef Fsqd
_refine_ls_weighting_details 'w=1/[\s^2^(Fo^2^)+(0.0318P)^2^+1.2188P] where P=(Fo^2^+2Fc^2^)/3'
_refine_ls_weighting_scheme calc
_refine_ls_wR_factor_gt 0.1111
_refine_ls_wR_factor_ref 0.1191
_reflns_Friedel_coverage 0.000
_reflns_number_gt 14662
_reflns_number_total 19211
_reflns_threshold_expression 'I > 2\s(I)'
_cod_data_source_file c9cc03128f2.cif
_cod_data_source_block rjw_3_087
_cod_original_cell_volume 2177.09(15)
_cod_database_code 7123414
_shelx_shelxl_version_number 2014/7
_shelx_space_group_comment
;
The symmetry employed for this shelxl refinement is uniquely defined
by the following loop, which should always be used as a source of
symmetry information in preference to the above space-group names.
They are only intended as comments.
;
_olex2_refinement_description
;
1. Fixed Uiso
 At 1.2 times of:
  All C(H) groups, All C(H,H) groups
 At 1.5 times of:
  All C(H,H,H) groups
2. Rigid bond restraints
 Si1, Si2, C32, C33, C34, Si3, C29, C30, C31, Si4, C35, C36, C37, Si2', C32',
 C33', C34', Si3', C29', C30', C31', Si4', C35', C36', C37'
 with sigma for 1-2 distances of 0.02 and sigma for 1-3 distances of 0.02
3. Uiso/Uaniso restraints and constraints
Si1 \\sim Si2 \\sim C32 \\sim C33 \\sim C34 \\sim Si3 \\sim C29 \\sim C30 \\sim
C31 \\sim Si4 \\sim C35 \\sim C36 \\sim C37 \\sim Si2' \\sim C32' \\sim C33'
\\sim C34' \\sim Si3' \\sim C29' \\sim C30' \\sim C31' \\sim Si4' \\sim C35'
\\sim C36' \\sim C37': within 2A with sigma of 0.01 and sigma for terminal
atoms of 0.02
4. Others
 Sof(Si2')=Sof(C32')=Sof(H32D)=Sof(H32E)=Sof(H32F)=Sof(C33')=Sof(H33D)=
 Sof(H33E)=Sof(H33F)=Sof(C34')=Sof(H34D)=Sof(H34E)=Sof(H34F)=Sof(Si3')=
 Sof(C29')=Sof(H29D)=Sof(H29E)=Sof(H29F)=Sof(C30')=Sof(H30D)=Sof(H30E)=
 Sof(H30F)=Sof(C31')=Sof(H31D)=Sof(H31E)=Sof(H31F)=Sof(Si4')=Sof(C35')=
 Sof(H35D)=Sof(H35E)=Sof(H35F)=Sof(C36')=Sof(H36D)=Sof(H36E)=Sof(H36F)=
 Sof(C37')=Sof(H37D)=Sof(H37E)=Sof(H37F)=Sof(H13A)=1-FVAR(1)
 Sof(Si2)=Sof(C32)=Sof(H32A)=Sof(H32B)=Sof(H32C)=Sof(C33)=Sof(H33A)=Sof(H33B)=
 Sof(H33C)=Sof(C34)=Sof(H34A)=Sof(H34B)=Sof(H34C)=Sof(Si3)=Sof(C29)=Sof(H29A)=
 Sof(H29B)=Sof(H29C)=Sof(C30)=Sof(H30A)=Sof(H30B)=Sof(H30C)=Sof(C31)=Sof(H31A)=
 Sof(H31B)=Sof(H31C)=Sof(Si4)=Sof(C35)=Sof(H35A)=Sof(H35B)=Sof(H35C)=Sof(C36)=
 Sof(H36A)=Sof(H36B)=Sof(H36C)=Sof(C37)=Sof(H37A)=Sof(H37B)=Sof(H37C)=Sof(H13)=
 FVAR(1)
 Fixed Sof: C14(0.5) H14A(0.5) H14B(0.5) H14C(0.5) C15(0.5) H15A(0.5)
 H15B(0.5) H15C(0.5) C14'(0.5) H14D(0.5) H14E(0.5) H14F(0.5) C15'(0.5)
 H15D(0.5) H15E(0.5) H15F(0.5)
5.a Ternary CH refined with riding coordinates:
 C25(H25), C22(H22), C10(H10), C13(H13A), C13(H13)
5.b Me refined with riding coordinates:
 C32(H32A,H32B,H32C), C33(H33A,H33B,H33C), C34(H34A,H34B,H34C), C29(H29A,H29B,
 H29C), C30(H30A,H30B,H30C), C31(H31A,H31B,H31C), C35(H35A,H35B,H35C), C36(H36A,
 H36B,H36C), C37(H37A,H37B,H37C), C32'(H32D,H32E,H32F), C33'(H33D,H33E,H33F),
 C34'(H34D,H34E,H34F), C29'(H29D,H29E,H29F), C30'(H30D,H30E,H30F), C31'(H31D,
 H31E,H31F), C35'(H35D,H35E,H35F), C36'(H36D,H36E,H36F), C37'(H37D,H37E,H37F),
 C14(H14A,H14B,H14C), C15(H15A,H15B,H15C), C14'(H14D,H14E,H14F), C15'(H15D,H15E,
 H15F)
5.c Aromatic/amide H refined with riding coordinates:
 C2(H2), C3(H3), C18(H18), C20(H20), C7(H7), C6(H6), C8(H8), C19(H19)
5.d Idealised Me refined as rotating group:
 C23(H23A,H23B,H23C), C27(H27A,H27B,H27C), C24(H24A,H24B,H24C), C11(H11A,H11B,
 H11C), C12(H12A,H12B,H12C), C26(H26A,H26B,H26C)
;
_olex2_submission_special_instructions 'No special instructions were received'

loop_
_space_group_symop_operation_xyz
'x, y, z'
'-x, -y, -z'

loop_
_atom_site_label
_atom_site_type_symbol
_atom_site_fract_x
_atom_site_fract_y
_atom_site_fract_z
_atom_site_U_iso_or_equiv
_atom_site_adp_type
_atom_site_occupancy
_atom_site_site_symmetry_order
_atom_site_calc_flag
_atom_site_refinement_flags_posn
_atom_site_refinement_flags_adp
_atom_site_refinement_flags_occupancy
_atom_site_disorder_assembly
_atom_site_disorder_group
Ni1 Ni 0.31553(2) 0.36314(2) 0.78942(2) 0.02073(4) Uani 1 1 d . . . . .
Si1 Si 0.20168(4) 0.06231(3) 0.76462(3) 0.02492(8) Uani 1 1 d . U . . .
Si2 Si -0.0112(3) 0.0616(2) 0.81699(15) 0.0330(4) Uani 0.612(5) 1 d . U P A 1
C32 C -0.0891(11) -0.0672(8) 0.8066(5) 0.0488(15) Uani 0.612(5) 1 d . U P A 1
H32A H -0.0921 -0.1000 0.7430 0.073 Uiso 0.612(5) 1 calc R . P A 1
H32B H -0.0376 -0.1002 0.8437 0.073 Uiso 0.612(5) 1 calc R . P A 1
H32C H -0.1776 -0.0677 0.8278 0.073 Uiso 0.612(5) 1 calc R . P A 1
C33 C -0.0052(6) 0.1246(5) 0.9382(4) 0.0496(10) Uani 0.612(5) 1 d . U P A 1
H33A H 0.0440 0.0906 0.9757 0.074 Uiso 0.612(5) 1 calc R . P A 1
H33B H 0.0375 0.1903 0.9436 0.074 Uiso 0.612(5) 1 calc R . P A 1
H33C H -0.0938 0.1261 0.9589 0.074 Uiso 0.612(5) 1 calc R . P A 1
C34 C -0.1062(7) 0.1299(5) 0.7489(4) 0.0741(16) Uani 0.612(5) 1 d . U P A 1
H34A H -0.1111 0.0985 0.6848 0.111 Uiso 0.612(5) 1 calc R . P A 1
H34B H -0.1941 0.1313 0.7708 0.111 Uiso 0.612(5) 1 calc R . P A 1
H34C H -0.0629 0.1955 0.7555 0.111 Uiso 0.612(5) 1 calc R . P A 1
Si3 Si 0.34877(13) -0.00027(13) 0.84774(13) 0.0335(3) Uani 0.612(5) 1 d . U P A 1
C29 C 0.5146(4) 0.0557(4) 0.8248(4) 0.0696(15) Uani 0.612(5) 1 d . U P A 1
H29A H 0.5277 0.0408 0.7596 0.104 Uiso 0.612(5) 1 calc R . P A 1
H29B H 0.5214 0.1252 0.8453 0.104 Uiso 0.612(5) 1 calc R . P A 1
H29C H 0.5810 0.0301 0.8577 0.104 Uiso 0.612(5) 1 calc R . P A 1
C30 C 0.3444(7) -0.1321(4) 0.8060(5) 0.0728(16) Uani 0.612(5) 1 d . U P A 1
H30A H 0.3581 -0.1448 0.7408 0.109 Uiso 0.612(5) 1 calc R . P A 1
H30B H 0.4132 -0.1560 0.8383 0.109 Uiso 0.612(5) 1 calc R . P A 1
H30C H 0.2597 -0.1647 0.8170 0.109 Uiso 0.612(5) 1 calc R . P A 1
C31 C 0.3235(6) 0.0273(7) 0.9699(4) 0.101(2) Uani 0.612(5) 1 d . U P A 1
H31A H 0.3262 0.0967 0.9899 0.152 Uiso 0.612(5) 1 calc R . P A 1
H31B H 0.2387 -0.0043 0.9818 0.152 Uiso 0.612(5) 1 calc R . P A 1
H31C H 0.3921 0.0043 1.0031 0.152 Uiso 0.612(5) 1 calc R . P A 1
Si4 Si 0.2036(3) 0.00172(9) 0.60894(8) 0.0453(4) Uani 0.612(5) 1 d . U P A 1
C35 C 0.1192(7) -0.1246(3) 0.5799(3) 0.0673(16) Uani 0.612(5) 1 d . U P A 1
H35A H 0.0287 -0.1254 0.5970 0.101 Uiso 0.612(5) 1 calc R . P A 1
H35B H 0.1214 -0.1487 0.5145 0.101 Uiso 0.612(5) 1 calc R . P A 1
H35C H 0.1636 -0.1653 0.6130 0.101 Uiso 0.612(5) 1 calc R . P A 1
C36 C 0.1255(6) 0.0822(3) 0.5440(3) 0.0690(14) Uani 0.612(5) 1 d . U P A 1
H36A H 0.0350 0.0844 0.5604 0.103 Uiso 0.612(5) 1 calc R . P A 1
H36B H 0.1729 0.1468 0.5589 0.103 Uiso 0.612(5) 1 calc R . P A 1
H36C H 0.1280 0.0573 0.4787 0.103 Uiso 0.612(5) 1 calc R . P A 1
C37 C 0.3743(6) 0.0001(3) 0.5755(3) 0.0670(14) Uani 0.612(5) 1 d . U P A 1
H37A H 0.4174 -0.0414 0.6084 0.100 Uiso 0.612(5) 1 calc R . P A 1
H37B H 0.3754 -0.0243 0.5100 0.100 Uiso 0.612(5) 1 calc R . P A 1
H37C H 0.4203 0.0653 0.5903 0.100 Uiso 0.612(5) 1 calc R . P A 1
Si2' Si -0.0153(5) 0.0587(4) 0.7903(3) 0.0495(9) Uani 0.388(5) 1 d . U P A 2
C32' C -0.0992(18) -0.0620(12) 0.7807(8) 0.052(3) Uani 0.388(5) 1 d . U P A 2
H32D H -0.0611 -0.0931 0.8260 0.078 Uiso 0.388(5) 1 calc R . P A 2
H32E H -0.1915 -0.0587 0.7911 0.078 Uiso 0.388(5) 1 calc R . P A 2
H32F H -0.0899 -0.0990 0.7198 0.078 Uiso 0.388(5) 1 calc R . P A 2
C33' C -0.0359(12) 0.1344(9) 0.9041(8) 0.089(4) Uani 0.388(5) 1 d . U P A 2
H33D H 0.0101 0.1987 0.9073 0.133 Uiso 0.388(5) 1 calc R . P A 2
H33E H -0.1285 0.1386 0.9126 0.133 Uiso 0.388(5) 1 calc R . P A 2
H33F H 0.0000 0.1054 0.9519 0.133 Uiso 0.388(5) 1 calc R . P A 2
C34' C -0.0974(12) 0.1061(10) 0.7018(9) 0.095(3) Uani 0.388(5) 1 d . U P A 2
H34D H -0.0580 0.1717 0.7021 0.142 Uiso 0.388(5) 1 calc R . P A 2
H34E H -0.0882 0.0659 0.6425 0.142 Uiso 0.388(5) 1 calc R . P A 2
H34F H -0.1898 0.1062 0.7137 0.142 Uiso 0.388(5) 1 calc R . P A 2
Si3' Si 0.3280(5) 0.0078(3) 0.8741(3) 0.0646(10) Uani 0.388(5) 1 d . U P A 2
C29' C 0.4966(10) 0.0706(6) 0.8810(7) 0.086(3) Uani 0.388(5) 1 d . U P A 2
H29D H 0.4939 0.1400 0.8933 0.129 Uiso 0.388(5) 1 calc R . P A 2
H29E H 0.5473 0.0532 0.9301 0.129 Uiso 0.388(5) 1 calc R . P A 2
H29F H 0.5371 0.0518 0.8233 0.129 Uiso 0.388(5) 1 calc R . P A 2
C30' C 0.3204(12) -0.1242(6) 0.8510(6) 0.071(2) Uani 0.388(5) 1 d . U P A 2
H30D H 0.2296 -0.1529 0.8482 0.107 Uiso 0.388(5) 1 calc R . P A 2
H30E H 0.3588 -0.1455 0.7929 0.107 Uiso 0.388(5) 1 calc R . P A 2
H30F H 0.3690 -0.1441 0.8996 0.107 Uiso 0.388(5) 1 calc R . P A 2
C31' C 0.2536(16) 0.0353(12) 0.9862(7) 0.128(4) Uani 0.388(5) 1 d . U P A 2
H31D H 0.2534 0.1046 1.0043 0.192 Uiso 0.388(5) 1 calc R . P A 2
H31E H 0.1642 0.0035 0.9814 0.192 Uiso 0.388(5) 1 calc R . P A 2
H31F H 0.3043 0.0123 1.0318 0.192 Uiso 0.388(5) 1 calc R . P A 2
Si4' Si 0.2588(2) -0.01135(13) 0.62127(13) 0.0295(4) Uani 0.388(5) 1 d . U P A 2
C35' C 0.1774(6) -0.1387(5) 0.5948(4) 0.0407(13) Uani 0.388(5) 1 d . U P A 2
H35D H 0.0829 -0.1390 0.5953 0.061 Uiso 0.388(5) 1 calc R . P A 2
H35E H 0.2009 -0.1700 0.5347 0.061 Uiso 0.388(5) 1 calc R . P A 2
H35F H 0.2061 -0.1733 0.6406 0.061 Uiso 0.388(5) 1 calc R . P A 2
C36' C 0.2056(8) 0.0556(5) 0.5339(4) 0.0553(17) Uani 0.388(5) 1 d . U P A 2
H36D H 0.1112 0.0558 0.5340 0.083 Uiso 0.388(5) 1 calc R . P A 2
H36E H 0.2484 0.1217 0.5480 0.083 Uiso 0.388(5) 1 calc R . P A 2
H36F H 0.2294 0.0244 0.4738 0.083 Uiso 0.388(5) 1 calc R . P A 2
C37' C 0.4387(6) -0.0111(4) 0.6203(5) 0.0549(17) Uani 0.388(5) 1 d . U P A 2
H37D H 0.4672 -0.0460 0.6659 0.082 Uiso 0.388(5) 1 calc R . P A 2
H37E H 0.4621 -0.0421 0.5601 0.082 Uiso 0.388(5) 1 calc R . P A 2
H37F H 0.4812 0.0551 0.6344 0.082 Uiso 0.388(5) 1 calc R . P A 2
O1 O 0.25507(15) 0.25539(8) 0.84894(7) 0.0407(3) Uani 1 1 d . . . . .
N2 N 0.37817(10) 0.46371(7) 0.64198(7) 0.01873(18) Uani 1 1 d . . . . .
N1 N 0.36266(11) 0.56261(7) 0.76623(8) 0.02051(19) Uani 1 1 d . . . . .
O2 O 0.32195(16) 0.22687(8) 0.71325(9) 0.0506(4) Uani 1 1 d . . . . .
C16 C 0.38193(13) 0.37858(8) 0.57432(8) 0.0200(2) Uani 1 1 d . . . . .
C1 C 0.35494(12) 0.46695(8) 0.73175(8) 0.0184(2) Uani 1 1 d . . . . .
C17 C 0.49115(14) 0.32950(9) 0.57406(9) 0.0230(2) Uani 1 1 d . . . . .
C2 C 0.39069(14) 0.61706(9) 0.70050(10) 0.0256(3) Uani 1 1 d . . . . .
H2 H 0.4007 0.6849 0.7090 0.031 Uiso 1 1 calc R . . . .
C21 C 0.27744(14) 0.35046(9) 0.50936(9) 0.0251(2) Uani 1 1 d . . . . .
C25 C 0.59847(14) 0.35861(10) 0.64842(10) 0.0256(2) Uani 1 1 d . . . . .
H25 H 0.5569 0.3857 0.7052 0.031 Uiso 1 1 calc R . . . .
C28 C 0.26727(14) 0.19601(9) 0.77693(10) 0.0251(2) Uani 1 1 d . . . . .
C3 C 0.40096(14) 0.55502(9) 0.62242(10) 0.0243(2) Uani 1 1 d . . . . .
H3 H 0.4200 0.5706 0.5651 0.029 Uiso 1 1 calc R . . . .
C18 C 0.49739(16) 0.25304(11) 0.50182(10) 0.0307(3) Uani 1 1 d . . . . .
H18 H 0.5701 0.2182 0.4991 0.037 Uiso 1 1 calc R . . . .
C4 C 0.34827(13) 0.60218(9) 0.86005(9) 0.0226(2) Uani 1 1 d . . . . .
C20 C 0.29006(18) 0.27443(11) 0.43816(10) 0.0331(3) Uani 1 1 d . . . . .
H20 H 0.2227 0.2548 0.3919 0.040 Uiso 1 1 calc R . . . .
C22 C 0.15279(15) 0.39672(11) 0.52012(11) 0.0310(3) Uani 1 1 d . . . . .
H22 H 0.1772 0.4670 0.5424 0.037 Uiso 1 1 calc R . . . .
C9 C 0.22317(14) 0.60951(11) 0.89051(10) 0.0275(3) Uani 1 1 d . . . . .
C5 C 0.46101(14) 0.63308(10) 0.91668(11) 0.0280(3) Uani 1 1 d . . . . .
C7 C 0.32230(18) 0.68395(14) 1.03826(12) 0.0414(4) Uani 1 1 d . . . . .
H7 H 0.3131 0.7131 1.0996 0.050 Uiso 1 1 calc R . . . .
C10 C 0.10196(14) 0.57311(13) 0.82878(11) 0.0339(3) Uani 1 1 d . . . . .
H10 H 0.1308 0.5520 0.7660 0.041 Uiso 1 1 calc R . . . .
C6 C 0.44548(17) 0.67467(13) 1.00668(12) 0.0384(4) Uani 1 1 d . . . . .
H6 H 0.5198 0.6969 1.0468 0.046 Uiso 1 1 calc R . . . .
C8 C 0.21275(16) 0.65117(13) 0.98116(11) 0.0366(4) Uani 1 1 d . . . . .
H8 H 0.1291 0.6572 1.0042 0.044 Uiso 1 1 calc R . . . .
C23 C 0.07240(16) 0.35777(13) 0.59203(13) 0.0381(4) Uani 1 1 d . . . . .
H23A H 0.0445 0.2893 0.5708 0.057 Uiso 1 1 calc GR . . . .
H23B H -0.0042 0.3917 0.6025 0.057 Uiso 1 1 calc GR . . . .
H23C H 0.1254 0.3674 0.6488 0.057 Uiso 1 1 calc GR . . . .
C13 C 0.59543(15) 0.62184(13) 0.88208(12) 0.0345(3) Uani 1 1 d . . . . .
H13A H 0.5801 0.5695 0.8272 0.041 Uiso 0.388(5) 1 calc R . P A 2
H13 H 0.5905 0.5930 0.8159 0.041 Uiso 0.612(5) 1 calc R . P A 1
C27 C 0.69829(18) 0.43761(15) 0.62820(15) 0.0447(4) Uani 1 1 d . . . . .
H27A H 0.7413 0.4137 0.5727 0.067 Uiso 1 1 calc GR . . . .
H27B H 0.7632 0.4572 0.6790 0.067 Uiso 1 1 calc GR . . . .
H27C H 0.6545 0.4926 0.6200 0.067 Uiso 1 1 calc GR . . . .
C19 C 0.39941(19) 0.22728(12) 0.43419(11) 0.0366(3) Uani 1 1 d . . . . .
H19 H 0.4073 0.1767 0.3845 0.044 Uiso 1 1 calc R . . . .
C24 C 0.06944(19) 0.38311(13) 0.43155(14) 0.0437(4) Uani 1 1 d . . . . .
H24A H 0.1225 0.4046 0.3846 0.065 Uiso 1 1 calc GR . . . .
H24B H -0.0036 0.4208 0.4417 0.065 Uiso 1 1 calc GR . . . .
H24C H 0.0362 0.3153 0.4118 0.065 Uiso 1 1 calc GR . . . .
C11 C 0.02626(18) 0.48619(15) 0.85669(14) 0.0459(4) Uani 1 1 d . . . . .
H11A H 0.0827 0.4357 0.8554 0.069 Uiso 1 1 calc GR . . . .
H11B H -0.0492 0.4625 0.8144 0.069 Uiso 1 1 calc GR . . . .
H11C H -0.0033 0.5047 0.9182 0.069 Uiso 1 1 calc GR . . . .
C12 C 0.01612(19) 0.65234(17) 0.82586(15) 0.0492(5) Uani 1 1 d . . . . .
H12A H -0.0137 0.6745 0.8866 0.074 Uiso 1 1 calc GR . . . .
H12B H -0.0592 0.6274 0.7837 0.074 Uiso 1 1 calc GR . . . .
H12C H 0.0662 0.7059 0.8054 0.074 Uiso 1 1 calc GR . . . .
C26 C 0.6654(2) 0.27469(14) 0.66813(14) 0.0442(4) Uani 1 1 d . . . . .
H26A H 0.5999 0.2243 0.6802 0.066 Uiso 1 1 calc GR . . . .
H26B H 0.7259 0.2966 0.7213 0.066 Uiso 1 1 calc GR . . . .
H26C H 0.7135 0.2494 0.6155 0.066 Uiso 1 1 calc GR . . . .
C14 C 0.6624(10) 0.5612(8) 0.9369(8) 0.070(3) Uani 0.5 1 d . . P B 1
H14A H 0.7493 0.5536 0.9149 0.105 Uiso 0.5 1 calc R . P B 1
H14B H 0.6698 0.5926 1.0010 0.105 Uiso 0.5 1 calc R . P B 1
H14C H 0.6113 0.4981 0.9303 0.105 Uiso 0.5 1 calc R . P B 1
C15 C 0.6726(4) 0.7252(3) 0.9011(4) 0.0479(10) Uani 0.5 1 d . . P B 1
H15A H 0.6307 0.7656 0.8662 0.072 Uiso 0.5 1 calc R . P B 1
H15B H 0.6729 0.7528 0.9660 0.072 Uiso 0.5 1 calc R . P B 1
H15C H 0.7622 0.7217 0.8831 0.072 Uiso 0.5 1 calc R . P B 1
C14' C 0.6851(8) 0.5843(7) 0.9452(5) 0.0369(12) Uani 0.5 1 d . . P B 2
H14D H 0.7696 0.5790 0.9183 0.055 Uiso 0.5 1 calc R . P B 2
H14E H 0.6969 0.6286 1.0039 0.055 Uiso 0.5 1 calc R . P B 2
H14F H 0.6467 0.5212 0.9539 0.055 Uiso 0.5 1 calc R . P B 2
C15' C 0.6611(4) 0.7079(4) 0.8466(4) 0.0516(11) Uani 0.5 1 d . . P B 2
H15D H 0.7470 0.6946 0.8257 0.077 Uiso 0.5 1 calc R . P B 2
H15E H 0.6076 0.7195 0.7959 0.077 Uiso 0.5 1 calc R . P B 2
H15F H 0.6708 0.7646 0.8954 0.077 Uiso 0.5 1 calc R . P B 2

loop_
_atom_site_aniso_label
_atom_site_aniso_U_11
_atom_site_aniso_U_22
_atom_site_aniso_U_33
_atom_site_aniso_U_23
_atom_site_aniso_U_13
_atom_site_aniso_U_12
Ni1 0.02783(9) 0.01361(7) 0.01981(7) 0.00228(5) 0.00337(6) -0.00026(5)
Si1 0.0321(2) 0.01442(14) 0.02874(18) 0.00599(13) 0.00316(15) 0.00160(13)
Si2 0.0243(5) 0.0281(6) 0.0487(9) 0.0122(8) -0.0007(7) 0.0049(4)
C32 0.048(3) 0.039(2) 0.055(4) 0.008(3) 0.010(3) -0.0134(17)
C33 0.044(2) 0.0425(19) 0.060(3) -0.002(2) 0.0160(19) 0.0098(16)
C34 0.050(3) 0.087(4) 0.098(4) 0.039(4) -0.008(3) 0.032(3)
Si3 0.0229(4) 0.0294(5) 0.0532(9) 0.0162(6) 0.0027(4) 0.0099(3)
C29 0.0263(15) 0.085(3) 0.106(4) 0.044(3) 0.000(2) 0.0030(17)
C30 0.080(3) 0.0278(17) 0.120(5) 0.028(3) 0.012(4) 0.0222(18)
C31 0.070(3) 0.194(6) 0.051(3) 0.032(3) -0.009(2) 0.053(4)
Si4 0.0728(12) 0.0249(4) 0.0334(4) 0.0062(3) 0.0027(6) -0.0147(6)
C35 0.115(5) 0.036(2) 0.0402(19) 0.0064(15) -0.008(3) -0.030(3)
C36 0.098(4) 0.057(2) 0.051(2) 0.0317(19) -0.019(2) -0.025(2)
C37 0.098(4) 0.0353(17) 0.062(3) -0.0031(17) 0.042(3) 0.000(2)
Si2' 0.0428(15) 0.0301(9) 0.072(2) -0.0036(16) 0.0270(17) 0.0060(9)
C32' 0.044(4) 0.044(4) 0.062(6) 0.003(5) 0.014(5) -0.006(3)
C33' 0.076(6) 0.063(5) 0.104(7) -0.037(5) 0.055(5) -0.009(5)
C34' 0.051(4) 0.095(7) 0.149(9) 0.029(7) 0.003(6) 0.043(4)
Si3' 0.108(2) 0.0339(10) 0.0528(17) 0.0197(11) -0.0277(14) 0.0015(14)
C29' 0.098(5) 0.045(3) 0.108(6) 0.016(4) -0.065(5) -0.003(3)
C30' 0.114(7) 0.034(3) 0.073(5) 0.022(4) -0.015(5) 0.022(4)
C31' 0.176(10) 0.176(9) 0.043(4) 0.041(5) -0.004(6) 0.036(9)
Si4' 0.0315(8) 0.0270(6) 0.0255(6) -0.0039(4) 0.0066(5) -0.0011(5)
C35' 0.044(3) 0.032(2) 0.036(3) -0.012(2) 0.005(2) -0.003(2)
C36' 0.071(4) 0.061(4) 0.029(2) 0.019(2) -0.011(3) -0.025(3)
C37' 0.037(3) 0.042(3) 0.076(4) -0.015(3) 0.026(3) 0.002(2)
O1 0.0749(9) 0.0213(5) 0.0222(5) 0.0035(4) 0.0077(5) -0.0090(5)
N2 0.0206(5) 0.0137(4) 0.0220(5) 0.0040(3) 0.0027(4) 0.0015(3)
N1 0.0208(5) 0.0137(4) 0.0262(5) 0.0016(4) 0.0046(4) 0.0019(3)
O2 0.0845(10) 0.0174(5) 0.0493(7) 0.0035(5) 0.0389(7) -0.0005(6)
C16 0.0253(6) 0.0154(5) 0.0194(5) 0.0040(4) 0.0032(4) 0.0014(4)
C1 0.0183(5) 0.0140(4) 0.0219(5) 0.0010(4) 0.0026(4) 0.0016(4)
C17 0.0282(6) 0.0205(5) 0.0217(5) 0.0057(4) 0.0063(5) 0.0045(5)
C2 0.0286(6) 0.0143(5) 0.0350(7) 0.0069(5) 0.0061(5) 0.0027(4)
C21 0.0307(7) 0.0193(5) 0.0247(6) 0.0061(4) -0.0018(5) -0.0019(5)
C25 0.0252(6) 0.0276(6) 0.0261(6) 0.0066(5) 0.0045(5) 0.0094(5)
C28 0.0305(7) 0.0172(5) 0.0286(6) 0.0072(5) 0.0027(5) 0.0031(5)
C3 0.0280(6) 0.0173(5) 0.0295(6) 0.0093(4) 0.0047(5) 0.0019(4)
C18 0.0402(8) 0.0244(6) 0.0282(7) 0.0026(5) 0.0111(6) 0.0085(6)
C4 0.0217(6) 0.0163(5) 0.0273(6) -0.0024(4) 0.0031(4) 0.0030(4)
C20 0.0456(9) 0.0259(6) 0.0245(6) 0.0018(5) -0.0025(6) -0.0028(6)
C22 0.0279(7) 0.0224(6) 0.0411(8) 0.0070(5) -0.0093(6) -0.0018(5)
C9 0.0211(6) 0.0282(6) 0.0304(7) -0.0036(5) 0.0030(5) 0.0058(5)
C5 0.0223(6) 0.0239(6) 0.0341(7) -0.0038(5) 0.0001(5) 0.0034(5)
C7 0.0374(9) 0.0471(10) 0.0327(8) -0.0150(7) 0.0005(6) 0.0137(7)
C10 0.0206(6) 0.0454(9) 0.0320(7) -0.0024(6) 0.0024(5) 0.0053(6)
C6 0.0304(8) 0.0411(9) 0.0363(8) -0.0117(7) -0.0044(6) 0.0073(6)
C8 0.0280(7) 0.0435(9) 0.0338(8) -0.0091(6) 0.0059(6) 0.0117(6)
C23 0.0261(7) 0.0401(9) 0.0461(9) 0.0062(7) -0.0007(6) -0.0005(6)
C13 0.0207(6) 0.0392(8) 0.0420(8) 0.0037(7) 0.0010(6) 0.0038(6)
C27 0.0323(8) 0.0495(10) 0.0549(11) 0.0243(9) -0.0086(7) -0.0045(7)
C19 0.0541(10) 0.0264(7) 0.0261(7) -0.0026(5) 0.0083(6) 0.0028(7)
C24 0.0422(9) 0.0341(8) 0.0532(11) 0.0158(7) -0.0221(8) -0.0074(7)
C11 0.0290(8) 0.0505(11) 0.0515(11) -0.0005(8) 0.0004(7) -0.0044(7)
C12 0.0318(9) 0.0626(13) 0.0538(11) 0.0076(10) -0.0040(8) 0.0159(8)
C26 0.0523(11) 0.0406(9) 0.0448(10) 0.0133(8) -0.0023(8) 0.0199(8)
C14 0.042(5) 0.070(6) 0.110(7) 0.029(5) 0.024(4) 0.033(4)
C15 0.0307(18) 0.040(2) 0.070(3) 0.006(2) 0.007(2) -0.0001(14)
C14' 0.024(2) 0.055(4) 0.0324(19) 0.0064(18) 0.0011(14) 0.012(2)
C15' 0.0297(18) 0.059(3) 0.072(3) 0.026(3) 0.013(2) 0.0058(18)

loop_
_atom_type_symbol
_atom_type_description
_atom_type_scat_dispersion_real
_atom_type_scat_dispersion_imag
_atom_type_scat_source
C C 0.0040 0.0020 'Calculated using XDISP in WinGX (Farrugia, 1999)'
H H 0.0000 0.0000 'Calculated using XDISP in WinGX (Farrugia, 1999)'
N N 0.0080 0.0040 'Calculated using XDISP in WinGX (Farrugia, 1999)'
O O 0.0130 0.0070 'Calculated using XDISP in WinGX (Farrugia, 1999)'
Si Si 0.0960 0.0850 'Calculated using XDISP in WinGX (Farrugia, 1999)'
Ni Ni 0.3260 1.3020 'Calculated using XDISP in WinGX (Farrugia, 1999)'

loop_
_geom_angle_atom_site_label_1
_geom_angle_atom_site_label_2
_geom_angle_atom_site_label_3
_geom_angle
O1 Ni1 O2 64.08(5)
O1 Ni1 C28 32.34(5)
O2 Ni1 C28 31.95(5)
C1 Ni1 O1 174.16(6)
C1 Ni1 O2 117.42(5)
C1 Ni1 C28 148.33(5)
Si3 Si1 Si2 116.35(6)
Si3 Si1 Si4 112.31(7)
Si4 Si1 Si2 112.57(8)
Si2' Si1 Si3' 115.06(13)
Si2' Si1 Si4' 117.48(11)
Si4' Si1 Si3' 107.47(10)
C28 Si1 Si2 104.91(8)
C28 Si1 Si3 105.27(7)
C28 Si1 Si4 104.04(5)
C28 Si1 Si2' 105.61(14)
C28 Si1 Si3' 104.43(10)
C28 Si1 Si4' 105.55(6)
C32 Si2 Si1 109.3(4)
C33 Si2 Si1 109.8(2)
C33 Si2 C32 109.7(3)
C33 Si2 C34 107.5(3)
C34 Si2 Si1 108.6(2)
C34 Si2 C32 111.9(4)
Si2 C32 H32A 109.5
Si2 C32 H32B 109.5
Si2 C32 H32C 109.5
H32A C32 H32B 109.5
H32A C32 H32C 109.5
H32B C32 H32C 109.5
Si2 C33 H33A 109.5
Si2 C33 H33B 109.5
Si2 C33 H33C 109.5
H33A C33 H33B 109.5
H33A C33 H33C 109.5
H33B C33 H33C 109.5
Si2 C34 H34A 109.5
Si2 C34 H34B 109.5
Si2 C34 H34C 109.5
H34A C34 H34B 109.5
H34A C34 H34C 109.5
H34B C34 H34C 109.5
C29 Si3 Si1 106.27(17)
C30 Si3 Si1 110.9(2)
C30 Si3 C29 106.4(3)
C31 Si3 Si1 112.0(2)
C31 Si3 C29 109.7(3)
C31 Si3 C30 111.2(4)
Si3 C29 H29A 109.5
Si3 C29 H29B 109.5
Si3 C29 H29C 109.5
H29A C29 H29B 109.5
H29A C29 H29C 109.5
H29B C29 H29C 109.5
Si3 C30 H30A 109.5
Si3 C30 H30B 109.5
Si3 C30 H30C 109.5
H30A C30 H30B 109.5
H30A C30 H30C 109.5
H30B C30 H30C 109.5
Si3 C31 H31A 109.5
Si3 C31 H31B 109.5
Si3 C31 H31C 109.5
H31A C31 H31B 109.5
H31A C31 H31C 109.5
H31B C31 H31C 109.5
C35 Si4 Si1 110.75(16)
C36 Si4 Si1 109.66(18)
C36 Si4 C35 111.2(2)
C37 Si4 Si1 109.33(17)
C37 Si4 C35 108.1(2)
C37 Si4 C36 107.7(2)
Si4 C35 H35A 109.5
Si4 C35 H35B 109.5
Si4 C35 H35C 109.5
H35A C35 H35B 109.5
H35A C35 H35C 109.5
H35B C35 H35C 109.5
Si4 C36 H36A 109.5
Si4 C36 H36B 109.5
Si4 C36 H36C 109.5
H36A C36 H36B 109.5
H36A C36 H36C 109.5
H36B C36 H36C 109.5
Si4 C37 H37A 109.5
Si4 C37 H37B 109.5
Si4 C37 H37C 109.5
H37A C37 H37B 109.5
H37A C37 H37C 109.5
H37B C37 H37C 109.5
C32' Si2' Si1 113.5(6)
C32' Si2' C33' 111.3(6)
C32' Si2' C34' 103.9(7)
C33' Si2' Si1 109.2(4)
C34' Si2' Si1 109.5(4)
C34' Si2' C33' 109.4(6)
Si2' C32' H32D 109.5
Si2' C32' H32E 109.5
Si2' C32' H32F 109.5
H32D C32' H32E 109.5
H32D C32' H32F 109.5
H32E C32' H32F 109.5
Si2' C33' H33D 109.5
Si2' C33' H33E 109.5
Si2' C33' H33F 109.5
H33D C33' H33E 109.5
H33D C33' H33F 109.5
H33E C33' H33F 109.5
Si2' C34' H34D 109.5
Si2' C34' H34E 109.5
Si2' C34' H34F 109.5
H34D C34' H34E 109.5
H34D C34' H34F 109.5
H34E C34' H34F 109.5
C29' Si3' Si1 108.8(3)
C29' Si3' C31' 110.1(6)
C30' Si3' Si1 112.0(3)
C30' Si3' C29' 113.5(5)
C30' Si3' C31' 103.6(6)
C31' Si3' Si1 108.7(4)
Si3' C29' H29D 109.5
Si3' C29' H29E 109.5
Si3' C29' H29F 109.5
H29D C29' H29E 109.5
H29D C29' H29F 109.5
H29E C29' H29F 109.5
Si3' C30' H30D 109.5
Si3' C30' H30E 109.5
Si3' C30' H30F 109.5
H30D C30' H30E 109.5
H30D C30' H30F 109.5
H30E C30' H30F 109.5
Si3' C31' H31D 109.5
Si3' C31' H31E 109.5
Si3' C31' H31F 109.5
H31D C31' H31E 109.5
H31D C31' H31F 109.5
H31E C31' H31F 109.5
C35' Si4' Si1 109.0(2)
C36' Si4' Si1 109.7(3)
C36' Si4' C35' 110.0(3)
C37' Si4' Si1 109.8(2)
C37' Si4' C35' 109.3(3)
C37' Si4' C36' 109.0(3)
Si4' C35' H35D 109.5
Si4' C35' H35E 109.5
Si4' C35' H35F 109.5
H35D C35' H35E 109.5
H35D C35' H35F 109.5
H35E C35' H35F 109.5
Si4' C36' H36D 109.5
Si4' C36' H36E 109.5
Si4' C36' H36F 109.5
H36D C36' H36E 109.5
H36D C36' H36F 109.5
H36E C36' H36F 109.5
Si4' C37' H37D 109.5
Si4' C37' H37E 109.5
Si4' C37' H37F 109.5
H37D C37' H37E 109.5
H37D C37' H37F 109.5
H37E C37' H37F 109.5
C28 O1 Ni1 90.77(8)
C1 N2 C16 126.05(10)
C1 N2 C3 111.57(10)
C3 N2 C16 122.37(11)
C1 N1 C2 111.94(11)
C1 N1 C4 123.91(11)
C2 N1 C4 124.11(11)
C28 O2 Ni1 86.57(9)
C17 C16 N2 118.68(12)
C17 C16 C21 123.04(12)
C21 C16 N2 118.24(11)
N2 C1 Ni1 127.29(9)
N1 C1 Ni1 129.46(9)
N1 C1 N2 103.20(10)
C16 C17 C25 121.51(12)
C18 C17 C16 116.96(13)
C18 C17 C25 121.53(13)
N1 C2 H2 126.7
C3 C2 N1 106.67(11)
C3 C2 H2 126.7
C16 C21 C22 121.06(12)
C20 C21 C16 117.23(14)
C20 C21 C22 121.59(14)
C17 C25 H25 107.0
C17 C25 C27 111.55(12)
C17 C25 C26 113.43(13)
C27 C25 H25 107.0
C27 C25 C26 110.52(14)
C26 C25 H25 107.0
Si1 C28 Ni1 171.65(8)
O1 C28 Ni1 56.89(7)
O1 C28 Si1 121.21(10)
O2 C28 Ni1 61.48(7)
O2 C28 Si1 120.98(11)
O2 C28 O1 117.81(13)
N2 C3 H3 126.7
C2 C3 N2 106.62(11)
C2 C3 H3 126.7
C17 C18 H18 119.4
C19 C18 C17 121.12(15)
C19 C18 H18 119.4
C9 C4 N1 118.70(12)
C9 C4 C5 123.01(13)
C5 C4 N1 118.28(12)
C21 C20 H20 119.6
C19 C20 C21 120.78(15)
C19 C20 H20 119.6
C21 C22 H22 107.8
C21 C22 C23 109.79(13)
C21 C22 C24 113.74(15)
C23 C22 H22 107.8
C23 C22 C24 109.62(14)
C24 C22 H22 107.8
C4 C9 C10 122.28(13)
C8 C9 C4 117.26(14)
C8 C9 C10 120.46(13)
C4 C5 C13 121.74(13)
C6 C5 C4 117.54(13)
C6 C5 C13 120.73(14)
C6 C7 H7 119.7
C8 C7 H7 119.7
C8 C7 C6 120.61(15)
C9 C10 H10 107.6
C9 C10 C11 111.09(15)
C9 C10 C12 111.42(15)
C11 C10 H10 107.6
C12 C10 H10 107.6
C12 C10 C11 111.37(15)
C5 C6 H6 119.7
C7 C6 C5 120.53(15)
C7 C6 H6 119.7
C9 C8 H8 119.5
C7 C8 C9 121.04(14)
C7 C8 H8 119.5
C22 C23 H23A 109.5
C22 C23 H23B 109.5
C22 C23 H23C 109.5
H23A C23 H23B 109.5
H23A C23 H23C 109.5
H23B C23 H23C 109.5
C5 C13 H13A 104.4
C5 C13 H13 111.1
C5 C13 C15 106.0(2)
C5 C13 C14' 114.2(3)
C5 C13 C15' 114.9(2)
C14 C13 C5 109.0(4)
C14 C13 H13 111.1
C14 C13 C15 108.2(4)
C15 C13 H13 111.1
C14' C13 H13A 104.4
C14' C13 C15' 112.9(4)
C15' C13 H13A 104.4
C25 C27 H27A 109.5
C25 C27 H27B 109.5
C25 C27 H27C 109.5
H27A C27 H27B 109.5
H27A C27 H27C 109.5
H27B C27 H27C 109.5
C18 C19 H19 119.7
C20 C19 C18 120.68(14)
C20 C19 H19 119.7
C22 C24 H24A 109.5
C22 C24 H24B 109.5
C22 C24 H24C 109.5
H24A C24 H24B 109.5
H24A C24 H24C 109.5
H24B C24 H24C 109.5
C10 C11 H11A 109.5
C10 C11 H11B 109.5
C10 C11 H11C 109.5
H11A C11 H11B 109.5
H11A C11 H11C 109.5
H11B C11 H11C 109.5
C10 C12 H12A 109.5
C10 C12 H12B 109.5
C10 C12 H12C 109.5
H12A C12 H12B 109.5
H12A C12 H12C 109.5
H12B C12 H12C 109.5
C25 C26 H26A 109.5
C25 C26 H26B 109.5
C25 C26 H26C 109.5
H26A C26 H26B 109.5
H26A C26 H26C 109.5
H26B C26 H26C 109.5
C13 C14 H14A 109.5
C13 C14 H14B 109.5
C13 C14 H14C 109.5
H14A C14 H14B 109.5
H14A C14 H14C 109.5
H14B C14 H14C 109.5
C13 C15 H15A 109.5
C13 C15 H15B 109.5
C13 C15 H15C 109.5
H15A C15 H15B 109.5
H15A C15 H15C 109.5
H15B C15 H15C 109.5
C13 C14' H14D 109.5
C13 C14' H14E 109.5
C13 C14' H14F 109.5
H14D C14' H14E 109.5
H14D C14' H14F 109.5
H14E C14' H14F 109.5
C13 C15' H15D 109.5
C13 C15' H15E 109.5
C13 C15' H15F 109.5
H15D C15' H15E 109.5
H15D C15' H15F 109.5
H15E C15' H15F 109.5

loop_
_geom_bond_atom_site_label_1
_geom_bond_atom_site_label_2
_geom_bond_distance
Ni1 O1 1.9780(11)
Ni1 O2 2.0783(12)
Ni1 C1 1.8715(12)
Ni1 C28 2.3612(13)
Si1 Si2 2.365(3)
Si1 Si3 2.3078(17)
Si1 Si4 2.3378(12)
Si1 Si2' 2.291(5)
Si1 Si3' 2.374(3)
Si1 Si4' 2.3373(15)
Si1 C28 1.9311(13)
Si2 C32 1.904(10)
Si2 C33 1.870(6)
Si2 C34 1.877(6)
C32 H32A 0.9800
C32 H32B 0.9800
C32 H32C 0.9800
C33 H33A 0.9800
C33 H33B 0.9800
C33 H33C 0.9800
C34 H34A 0.9800
C34 H34B 0.9800
C34 H34C 0.9800
Si3 C29 1.881(4)
Si3 C30 1.871(5)
Si3 C31 1.836(6)
C29 H29A 0.9800
C29 H29B 0.9800
C29 H29C 0.9800
C30 H30A 0.9800
C30 H30B 0.9800
C30 H30C 0.9800
C31 H31A 0.9800
C31 H31B 0.9800
C31 H31C 0.9800
Si4 C35 1.884(4)
Si4 C36 1.881(5)
Si4 C37 1.856(5)
C35 H35A 0.9800
C35 H35B 0.9800
C35 H35C 0.9800
C36 H36A 0.9800
C36 H36B 0.9800
C36 H36C 0.9800
C37 H37A 0.9800
C37 H37B 0.9800
C37 H37C 0.9800
Si2' C32' 1.822(18)
Si2' C33' 1.877(10)
Si2' C34' 1.835(13)
C32' H32D 0.9800
C32' H32E 0.9800
C32' H32F 0.9800
C33' H33D 0.9800
C33' H33E 0.9800
C33' H33F 0.9800
C34' H34D 0.9800
C34' H34E 0.9800
C34' H34F 0.9800
Si3' C29' 1.863(10)
Si3' C30' 1.850(9)
Si3' C31' 1.866(11)
C29' H29D 0.9800
C29' H29E 0.9800
C29' H29F 0.9800
C30' H30D 0.9800
C30' H30E 0.9800
C30' H30F 0.9800
C31' H31D 0.9800
C31' H31E 0.9800
C31' H31F 0.9800
Si4' C35' 1.885(7)
Si4' C36' 1.874(6)
Si4' C37' 1.866(6)
C35' H35D 0.9800
C35' H35E 0.9800
C35' H35F 0.9800
C36' H36D 0.9800
C36' H36E 0.9800
C36' H36F 0.9800
C37' H37D 0.9800
C37' H37E 0.9800
C37' H37F 0.9800
O1 C28 1.2632(18)
N2 C16 1.4381(16)
N2 C1 1.3704(16)
N2 C3 1.3911(16)
N1 C1 1.3635(15)
N1 C2 1.3879(17)
N1 C4 1.4355(17)
O2 C28 1.2519(17)
C16 C17 1.4010(19)
C16 C21 1.4068(19)
C17 C25 1.519(2)
C17 C18 1.3979(19)
C2 H2 0.9500
C2 C3 1.347(2)
C21 C20 1.396(2)
C21 C22 1.519(2)
C25 H25 1.0000
C25 C27 1.525(2)
C25 C26 1.528(2)
C3 H3 0.9500
C18 H18 0.9500
C18 C19 1.383(2)
C4 C9 1.3972(19)
C4 C5 1.403(2)
C20 H20 0.9500
C20 C19 1.383(3)
C22 H22 1.0000
C22 C23 1.532(2)
C22 C24 1.534(2)
C9 C10 1.520(2)
C9 C8 1.393(2)
C5 C6 1.393(2)
C5 C13 1.517(2)
C7 H7 0.9500
C7 C6 1.388(2)
C7 C8 1.384(2)
C10 H10 1.0000
C10 C11 1.529(3)
C10 C12 1.529(3)
C6 H6 0.9500
C8 H8 0.9500
C23 H23A 0.9800
C23 H23B 0.9800
C23 H23C 0.9800
C13 H13A 1.0000
C13 H13 1.0000
C13 C14 1.515(12)
C13 C15 1.572(5)
C13 C14' 1.521(9)
C13 C15' 1.532(5)
C27 H27A 0.9800
C27 H27B 0.9800
C27 H27C 0.9800
C19 H19 0.9500
C24 H24A 0.9800
C24 H24B 0.9800
C24 H24C 0.9800
C11 H11A 0.9800
C11 H11B 0.9800
C11 H11C 0.9800
C12 H12A 0.9800
C12 H12B 0.9800
C12 H12C 0.9800
C26 H26A 0.9800
C26 H26B 0.9800
C26 H26C 0.9800
C14 H14A 0.9800
C14 H14B 0.9800
C14 H14C 0.9800
C15 H15A 0.9800
C15 H15B 0.9800
C15 H15C 0.9800
C14' H14D 0.9800
C14' H14E 0.9800
C14' H14F 0.9800
C15' H15D 0.9800
C15' H15E 0.9800
C15' H15F 0.9800
